data_7020358
loop_
_publ_author_name
'Kim, So Han'
'Kim, Da Jung'
'Go, Min Jeong'
'Ko, Young Soo'
'Lee, Junseong'
'Kim, Youngjo'

_publ_section_title
;
 Synthesis, X-ray structures, and controlled ring opening polymerization
 behavior of L-lactide using titanium complexes chelated by tetradentate
 diamine-diethanolate ligand.
;
_journal_issue 38
_journal_name_full 'Dalton transactions (Cambridge, England : 2003)'
_journal_page_first 11619
_journal_page_last 11626
_journal_paper_doi 10.1039/c2dt31357j
_journal_volume 41
_journal_year 2012
_chemical_formula_sum 'C18 H40 N2 O4 Ti'
_chemical_formula_weight 396.42
_chemical_name_systematic
;
?
;
_space_group_IT_number 2
_symmetry_cell_setting triclinic
_symmetry_space_group_name_Hall '-P 1'
_symmetry_space_group_name_H-M 'P -1'
_atom_sites_solution_hydrogens geom
_atom_sites_solution_primary direct
_atom_sites_solution_secondary difmap
_audit_creation_method SHELXL-97
_cell_angle_alpha 105.316(2)
_cell_angle_beta 97.911(2)
_cell_angle_gamma 109.093(2)
_cell_formula_units_Z 2
_cell_length_a 9.1651(4)
_cell_length_b 9.2522(3)
_cell_length_c 15.1186(6)
_cell_measurement_reflns_used 9990
_cell_measurement_temperature 130(2)
_cell_measurement_theta_max 34.47
_cell_measurement_theta_min 1.44
_cell_volume 1132.61(8)
_computing_cell_refinement 'Bruker SMART'
_computing_data_collection 'Bruker SMART'
_computing_data_reduction 'Bruker SAINT'
_computing_molecular_graphics Diamond
_computing_publication_material 'Bruker SHELXTL'
_computing_structure_refinement 'SHELXL-97 (Sheldrick, 2008)'
_computing_structure_solution 'SHELXS-97 (Sheldrick, 2008)'
_diffrn_ambient_temperature 130(2)
_diffrn_measured_fraction_theta_full 0.994
_diffrn_measured_fraction_theta_max 0.881
_diffrn_measurement_device_type 'CCD area detector'
_diffrn_measurement_method 'phi and omega scans'
_diffrn_radiation_monochromator graphite
_diffrn_radiation_source 'fine-focus sealed tube'
_diffrn_radiation_type MoK\a
_diffrn_radiation_wavelength 0.71073
_diffrn_reflns_av_R_equivalents 0.0270
_diffrn_reflns_av_sigmaI/netI 0.0286
_diffrn_reflns_limit_h_max 14
_diffrn_reflns_limit_h_min -13
_diffrn_reflns_limit_k_max 14
_diffrn_reflns_limit_k_min -14
_diffrn_reflns_limit_l_max 23
_diffrn_reflns_limit_l_min -22
_diffrn_reflns_number 32384
_diffrn_reflns_theta_full 25.00
_diffrn_reflns_theta_max 34.47
_diffrn_reflns_theta_min 1.44
_exptl_absorpt_coefficient_mu 0.399
_exptl_absorpt_correction_T_max 0.95
_exptl_absorpt_correction_T_min 0.90
_exptl_absorpt_correction_type empirical
_exptl_absorpt_process_details SADABS
_exptl_crystal_colour white
_exptl_crystal_density_diffrn 1.162
_exptl_crystal_density_method 'not measured'
_exptl_crystal_description block
_exptl_crystal_F_000 432
_exptl_crystal_size_max 0.12
_exptl_crystal_size_mid 0.10
_exptl_crystal_size_min 0.10
_refine_diff_density_max 0.401
_refine_diff_density_min -0.404
_refine_diff_density_rms 0.045
_refine_ls_extinction_method none
_refine_ls_goodness_of_fit_ref 1.026
_refine_ls_hydrogen_treatment constr
_refine_ls_matrix_type full
_refine_ls_number_parameters 236
_refine_ls_number_reflns 8432
_refine_ls_number_restraints 0
_refine_ls_restrained_S_all 1.026
_refine_ls_R_factor_all 0.0383
_refine_ls_R_factor_gt 0.0305
_refine_ls_shift/su_max 0.001
_refine_ls_shift/su_mean 0.000
_refine_ls_structure_factor_coef Fsqd
_refine_ls_weighting_details 'calc w=1/[\s^2^(Fo^2^)+(0.0469P)^2^+0.1791P] where P=(Fo^2^+2Fc^2^)/3'
_refine_ls_weighting_scheme calc
_refine_ls_wR_factor_gt 0.0853
_refine_ls_wR_factor_ref 0.0897
_reflns_number_gt 7204
_reflns_number_total 8432
_reflns_threshold_expression >2sigma(I)
_cod_data_source_file c2dt31357j.txt
_cod_data_source_block kyj24-p-1
_cod_depositor_comments
;
The following automatic conversions were performed:

'_symmetry_cell_setting' value 'Triclinic' changed to 'triclinic'
according to /home/saulius/struct/CIF-dictionaries/cif_core.dic
dictionary named 'cif_core.dic' version 2.4.2 from
2011-04-26.

'_exptl_absorpt_correction_type' value 'Empirical'
changed to 'empirical' according to
/home/saulius/struct/CIF-dictionaries/cif_core.dic dictionary named
'cif_core.dic' version 2.4.2 from
2011-04-26.

'_refine_ls_hydrogen_treatment' value 'Constr' changed
to 'constr' according to
/home/saulius/struct/CIF-dictionaries/cif_core.dic dictionary named
'cif_core.dic' version 2.4.2 from 2011-04-26.

Automatic conversion script
Id: cif_fix_values 1891 2012-01-12 08:04:46Z andrius 
;
_cod_original_sg_symbol_H-M P-1
_cod_database_code 7020358

loop_
_symmetry_equiv_pos_as_xyz
'x, y, z'
'-x, -y, -z'

loop_
_atom_site_label
_atom_site_type_symbol
_atom_site_fract_x
_atom_site_fract_y
_atom_site_fract_z
_atom_site_U_iso_or_equiv
_atom_site_adp_type
_atom_site_occupancy
_atom_site_symmetry_multiplicity
_atom_site_calc_flag
_atom_site_refinement_flags
Ti1 Ti 0.743288(17) 0.467841(18) 0.257090(10) 0.01798(5) Uani 1 1 d .
O1 O 0.83505(7) 0.57505(8) 0.17467(4) 0.02053(12) Uani 1 1 d .
O2 O 0.70163(8) 0.32737(8) 0.33024(5) 0.02339(13) Uani 1 1 d .
O3 O 0.76526(8) 0.64382(8) 0.35635(5) 0.02355(13) Uani 1 1 d .
O4 O 0.54151(8) 0.39519(9) 0.18192(5) 0.02554(13) Uani 1 1 d .
N1 N 1.01435(9) 0.52999(10) 0.30118(5) 0.02237(14) Uani 1 1 d .
N2 N 0.76917(10) 0.23276(10) 0.17147(6) 0.02535(15) Uani 1 1 d .
C1 C 0.98586(10) 0.70192(11) 0.20226(6) 0.02017(15) Uani 1 1 d .
C11 C 0.96442(13) 0.86376(12) 0.22987(8) 0.0299(2) Uani 1 1 d .
H11A H 0.9029 0.8728 0.1746 0.045 Uiso 1 1 calc R
H11B H 1.0691 0.9529 0.2525 0.045 Uiso 1 1 calc R
H11C H 0.9075 0.8693 0.2802 0.045 Uiso 1 1 calc R
C12 C 1.06474(12) 0.69125(13) 0.11891(7) 0.02721(18) Uani 1 1 d .
H12A H 1.0776 0.5873 0.0996 0.041 Uiso 1 1 calc R
H12B H 1.1694 0.7800 0.1382 0.041 Uiso 1 1 calc R
H12C H 0.9976 0.6997 0.0657 0.041 Uiso 1 1 calc R
C2 C 1.08606(11) 0.69159(11) 0.29114(7) 0.02348(16) Uani 1 1 d .
H2A H 1.1964 0.7112 0.2848 0.028 Uiso 1 1 calc R
H2B H 1.0904 0.7764 0.3485 0.028 Uiso 1 1 calc R
C3 C 1.07175(13) 0.53886(15) 0.39959(8) 0.0335(2) Uani 1 1 d .
H3A H 1.0262 0.4312 0.4055 0.050 Uiso 1 1 calc R
H3B H 1.0389 0.6147 0.4428 0.050 Uiso 1 1 calc R
H3C H 1.1882 0.5766 0.4156 0.050 Uiso 1 1 calc R
C4 C 1.05342(12) 0.40806(13) 0.23395(8) 0.0294(2) Uani 1 1 d .
H4A H 1.1592 0.4112 0.2617 0.035 Uiso 1 1 calc R
H4B H 1.0583 0.4341 0.1747 0.035 Uiso 1 1 calc R
C5 C 0.92898(13) 0.24011(13) 0.21205(9) 0.0320(2) Uani 1 1 d .
H5A H 0.9560 0.1602 0.1665 0.038 Uiso 1 1 calc R
H5B H 0.9282 0.2118 0.2708 0.038 Uiso 1 1 calc R
C6 C 0.74506(16) 0.20762(14) 0.06910(7) 0.0363(2) Uani 1 1 d .
H6A H 0.8269 0.2966 0.0588 0.055 Uiso 1 1 calc R
H6B H 0.6395 0.2049 0.0439 0.055 Uiso 1 1 calc R
H6C H 0.7528 0.1047 0.0367 0.055 Uiso 1 1 calc R
C7 C 0.64288(13) 0.10216(12) 0.18840(7) 0.0300(2) Uani 1 1 d .
H7A H 0.6695 0.0045 0.1770 0.036 Uiso 1 1 calc R
H7B H 0.5403 0.0736 0.1436 0.036 Uiso 1 1 calc R
C8 C 0.62563(12) 0.15717(12) 0.29211(7) 0.02690(18) Uani 1 1 d .
C81 C 0.69677(16) 0.07991(14) 0.35546(9) 0.0382(2) Uani 1 1 d .
H81A H 0.8116 0.1140 0.3604 0.057 Uiso 1 1 calc R
H81B H 0.6459 -0.0384 0.3279 0.057 Uiso 1 1 calc R
H81C H 0.6783 0.1147 0.4186 0.057 Uiso 1 1 calc R
C82 C 0.44806(14) 0.10881(16) 0.28904(9) 0.0411(3) Uani 1 1 d .
H82A H 0.4344 0.1379 0.3537 0.062 Uiso 1 1 calc R
H82B H 0.3929 -0.0084 0.2576 0.062 Uiso 1 1 calc R
H82C H 0.4032 0.1659 0.2539 0.062 Uiso 1 1 calc R
C31 C 0.71383(11) 0.65794(12) 0.44152(6) 0.02488(17) Uani 1 1 d .
H31 H 0.7255 0.5708 0.4659 0.030 Uiso 1 1 calc R
C32 C 0.81880(15) 0.82107(16) 0.51419(8) 0.0422(3) Uani 1 1 d .
H32A H 0.9307 0.8342 0.5211 0.063 Uiso 1 1 calc R
H32B H 0.7915 0.8272 0.5752 0.063 Uiso 1 1 calc R
H32C H 0.8021 0.9074 0.4933 0.063 Uiso 1 1 calc R
C33 C 0.53981(13) 0.63598(16) 0.42208(8) 0.0354(2) Uani 1 1 d .
H33A H 0.5271 0.7217 0.3990 0.053 Uiso 1 1 calc R
H33B H 0.5037 0.6419 0.4805 0.053 Uiso 1 1 calc R
H33C H 0.4761 0.5301 0.3741 0.053 Uiso 1 1 calc R
C41 C 0.47771(11) 0.44188(13) 0.10827(7) 0.02716(18) Uani 1 1 d .
H41 H 0.5540 0.4578 0.0671 0.033 Uiso 1 1 calc R
C42 C 0.45877(15) 0.60100(15) 0.14975(9) 0.0381(2) Uani 1 1 d .
H42A H 0.3861 0.5880 0.1915 0.057 Uiso 1 1 calc R
H42B H 0.4151 0.6329 0.0985 0.057 Uiso 1 1 calc R
H42C H 0.5628 0.6849 0.1861 0.057 Uiso 1 1 calc R
C43 C 0.32140(15) 0.30807(17) 0.04898(9) 0.0461(3) Uani 1 1 d .
H43A H 0.3388 0.2078 0.0232 0.069 Uiso 1 1 calc R
H43B H 0.2789 0.3388 -0.0031 0.069 Uiso 1 1 calc R
H43C H 0.2452 0.2909 0.0884 0.069 Uiso 1 1 calc R

loop_
_atom_site_aniso_label
_atom_site_aniso_U_11
_atom_site_aniso_U_22
_atom_site_aniso_U_33
_atom_site_aniso_U_23
_atom_site_aniso_U_13
_atom_site_aniso_U_12
Ti1 0.01757(7) 0.01885(7) 0.01825(7) 0.00672(5) 0.00498(5) 0.00716(5)
O1 0.0188(3) 0.0217(3) 0.0204(3) 0.0085(2) 0.0038(2) 0.0061(2)
O2 0.0267(3) 0.0208(3) 0.0226(3) 0.0084(2) 0.0076(2) 0.0073(2)
O3 0.0263(3) 0.0233(3) 0.0215(3) 0.0063(2) 0.0094(2) 0.0095(3)
O4 0.0200(3) 0.0297(3) 0.0257(3) 0.0114(3) 0.0026(2) 0.0073(3)
N1 0.0208(3) 0.0278(4) 0.0231(3) 0.0129(3) 0.0062(3) 0.0111(3)
N2 0.0312(4) 0.0222(4) 0.0258(4) 0.0091(3) 0.0118(3) 0.0111(3)
C1 0.0197(4) 0.0204(4) 0.0205(4) 0.0079(3) 0.0051(3) 0.0069(3)
C11 0.0345(5) 0.0213(4) 0.0338(5) 0.0086(4) 0.0056(4) 0.0122(4)
C12 0.0255(4) 0.0328(5) 0.0249(4) 0.0127(4) 0.0096(3) 0.0091(4)
C2 0.0199(4) 0.0254(4) 0.0236(4) 0.0096(3) 0.0031(3) 0.0063(3)
C3 0.0271(5) 0.0494(6) 0.0293(5) 0.0229(5) 0.0036(4) 0.0146(4)
C4 0.0284(5) 0.0318(5) 0.0402(5) 0.0184(4) 0.0165(4) 0.0184(4)
C5 0.0361(5) 0.0289(5) 0.0450(6) 0.0191(4) 0.0194(4) 0.0205(4)
C6 0.0552(7) 0.0295(5) 0.0258(5) 0.0067(4) 0.0177(5) 0.0168(5)
C7 0.0371(5) 0.0205(4) 0.0295(5) 0.0073(4) 0.0111(4) 0.0070(4)
C8 0.0298(5) 0.0215(4) 0.0274(4) 0.0093(3) 0.0090(4) 0.0055(3)
C81 0.0537(7) 0.0288(5) 0.0380(6) 0.0189(5) 0.0140(5) 0.0156(5)
C82 0.0303(5) 0.0400(6) 0.0424(6) 0.0103(5) 0.0131(5) 0.0011(5)
C31 0.0256(4) 0.0296(4) 0.0203(4) 0.0078(3) 0.0077(3) 0.0112(4)
C32 0.0356(6) 0.0451(7) 0.0287(5) -0.0055(5) 0.0059(4) 0.0087(5)
C33 0.0264(5) 0.0466(6) 0.0342(5) 0.0115(5) 0.0123(4) 0.0145(4)
C41 0.0230(4) 0.0353(5) 0.0236(4) 0.0105(4) 0.0028(3) 0.0121(4)
C42 0.0398(6) 0.0444(6) 0.0409(6) 0.0184(5) 0.0111(5) 0.0255(5)
C43 0.0329(6) 0.0506(7) 0.0390(6) 0.0074(6) -0.0086(5) 0.0089(5)

loop_
_atom_type_symbol
_atom_type_description
_atom_type_scat_dispersion_real
_atom_type_scat_dispersion_imag
_atom_type_scat_source
C C 0.0033 0.0016 'International Tables Vol C Tables 4.2.6.8 and 6.1.1.4'
H H 0.0000 0.0000 'International Tables Vol C Tables 4.2.6.8 and 6.1.1.4'
N N 0.0061 0.0033 'International Tables Vol C Tables 4.2.6.8 and 6.1.1.4'
O O 0.0106 0.0060 'International Tables Vol C Tables 4.2.6.8 and 6.1.1.4'
Ti Ti 0.2776 0.4457 'International Tables Vol C Tables 4.2.6.8 and 6.1.1.4'

loop_
_geom_angle_atom_site_label_1
_geom_angle_atom_site_label_2
_geom_angle_atom_site_label_3
_geom_angle
O3 Ti1 O4 106.85(3)
O3 Ti1 O2 92.58(3)
O4 Ti1 O2 98.57(3)
O3 Ti1 O1 99.81(3)
O4 Ti1 O1 92.13(3)
O2 Ti1 O1 160.58(3)
O3 Ti1 N1 89.60(3)
O4 Ti1 N1 160.18(3)
O2 Ti1 N1 91.47(3)
O1 Ti1 N1 73.84(3)
O3 Ti1 N2 160.59(3)
O4 Ti1 N2 89.25(3)
O2 Ti1 N2 73.94(3)
O1 Ti1 N2 90.13(3)
N1 Ti1 N2 77.11(3)
C1 O1 Ti1 123.97(5)
C8 O2 Ti1 124.57(6)
C31 O3 Ti1 132.25(6)
C41 O4 Ti1 132.18(6)
C3 N1 C4 110.47(8)
C3 N1 C2 109.73(8)
C4 N1 C2 110.66(7)
C3 N1 Ti1 113.82(6)
C4 N1 Ti1 108.38(6)
C2 N1 Ti1 103.57(5)
C5 N2 C6 110.80(8)
C5 N2 C7 110.78(8)
C6 N2 C7 110.10(8)
C5 N2 Ti1 107.93(6)
C6 N2 Ti1 113.36(6)
C7 N2 Ti1 103.64(6)
O1 C1 C11 108.85(7)
O1 C1 C12 109.60(7)
C11 C1 C12 108.46(8)
O1 C1 C2 108.37(7)
C11 C1 C2 108.43(8)
C12 C1 C2 113.06(7)
N1 C2 C1 110.44(7)
N1 C4 C5 110.46(8)
N2 C5 C4 110.61(8)
N2 C7 C8 110.77(8)
O2 C8 C82 109.03(9)
O2 C8 C81 109.61(8)
C82 C8 C81 108.59(9)
O2 C8 C7 108.33(8)
C82 C8 C7 108.18(9)
C81 C8 C7 113.03(9)
O3 C31 C32 108.99(9)
O3 C31 C33 109.72(8)
C32 C31 C33 111.90(9)
O4 C41 C43 109.43(9)
O4 C41 C42 109.87(8)
C43 C41 C42 112.03(9)

loop_
_geom_bond_atom_site_label_1
_geom_bond_atom_site_label_2
_geom_bond_distance
Ti1 O3 1.8317(7)
Ti1 O4 1.8352(7)
Ti1 O2 1.8996(7)
Ti1 O1 1.9078(6)
Ti1 N1 2.3138(8)
Ti1 N2 2.3232(8)
O1 C1 1.4084(11)
O2 C8 1.4105(11)
O3 C31 1.4198(11)
O4 C41 1.4172(11)
N1 C3 1.4796(12)
N1 C4 1.4808(12)
N1 C2 1.4815(12)
N2 C5 1.4805(13)
N2 C6 1.4766(13)
N2 C7 1.4817(13)
C1 C11 1.5297(13)
C1 C12 1.5336(13)
C1 C2 1.5633(12)
C4 C5 1.5132(15)
C7 C8 1.5626(14)
C8 C82 1.5306(16)
C8 C81 1.5324(15)
C31 C32 1.5145(15)
C31 C33 1.5162(14)
C41 C43 1.5128(16)
C41 C42 1.5167(15)
